data_4123187
loop_
_publ_author_name
'Li, Bin'
'Li, Jiancheng'
'Roesky, Herbert W.'
'Zhu, Hongping'

_publ_section_title
;
 Synthesis and characterization of coinage metal aluminum sulfur species.
;
_journal_issue 1
_journal_name_full 'Journal of the American Chemical Society'
_journal_page_first 162
_journal_page_last 164
_journal_paper_doi 10.1021/ja511722a
_journal_volume 137
_journal_year 2015
_chemical_formula_sum 'C58 H82 Al2 Cu4 N4 S4'
_chemical_formula_weight 1271.64
_chemical_name_systematic
; 
 ? 
;
_space_group_IT_number 13
_symmetry_cell_setting monoclinic
_symmetry_space_group_name_Hall '-P 2yc'
_symmetry_space_group_name_H-M 'P 1 2/c 1'
_atom_sites_solution_hydrogens geom
_atom_sites_solution_primary direct
_atom_sites_solution_secondary difmap
_audit_creation_method SHELXL-97
_cell_angle_alpha 90.00
_cell_angle_beta 113.341(7)
_cell_angle_gamma 90.00
_cell_formula_units_Z 2
_cell_length_a 15.1861(9)
_cell_length_b 15.6922(11)
_cell_length_c 14.0997(8)
_cell_measurement_reflns_used 1849
_cell_measurement_temperature 173(2)
_cell_measurement_theta_max 25.0610
_cell_measurement_theta_min 3.5810
_cell_volume 3085.0(4)
_computing_cell_refinement CrysAlisPro
_computing_data_collection CrysAlisPro
_computing_data_reduction CrysAlisPro
_computing_molecular_graphics 'Bruker SHELXTL'
_computing_publication_material 'Bruker SHELXTL'
_computing_structure_refinement 'SHELXL-97 (Sheldrick, 1997)'
_computing_structure_solution 'SHELXS-97 (Sheldrick, 1990)'
_diffrn_ambient_temperature 173(2)
_diffrn_detector_area_resol_mean 16.1903
_diffrn_measured_fraction_theta_full 0.998
_diffrn_measured_fraction_theta_max 0.998
_diffrn_measurement_device_type 'Xcalibur, Sapphire3, Gemini ultra'
_diffrn_measurement_method 'phi and omega scans'
_diffrn_radiation_monochromator graphite
_diffrn_radiation_source 'Enhanced (Mo) X-ray Source'
_diffrn_radiation_type MoK\a
_diffrn_radiation_wavelength 0.71073
_diffrn_reflns_av_R_equivalents 0.0602
_diffrn_reflns_av_sigmaI/netI 0.0776
_diffrn_reflns_limit_h_max 18
_diffrn_reflns_limit_h_min -18
_diffrn_reflns_limit_k_max 17
_diffrn_reflns_limit_k_min -19
_diffrn_reflns_limit_l_max 17
_diffrn_reflns_limit_l_min -16
_diffrn_reflns_number 15837
_diffrn_reflns_theta_full 26.00
_diffrn_reflns_theta_max 26.00
_diffrn_reflns_theta_min 2.90
_exptl_absorpt_coefficient_mu 1.563
_exptl_absorpt_correction_T_max 0.9260
_exptl_absorpt_correction_T_min 0.5737
_exptl_absorpt_correction_type multi-scan
_exptl_absorpt_process_details empirical
_exptl_crystal_colour colorless
_exptl_crystal_density_diffrn 1.369
_exptl_crystal_density_meas ?
_exptl_crystal_density_method 'not measured'
_exptl_crystal_description plate
_exptl_crystal_F_000 1328
_exptl_crystal_size_max 0.40
_exptl_crystal_size_mid 0.05
_exptl_crystal_size_min 0.05
_refine_diff_density_max 0.475
_refine_diff_density_min -0.452
_refine_diff_density_rms 0.082
_refine_ls_extinction_method none
_refine_ls_goodness_of_fit_ref 1.031
_refine_ls_hydrogen_treatment 'refined in a riding mode to the carrier atom'
_refine_ls_matrix_type full
_refine_ls_number_parameters 336
_refine_ls_number_reflns 6059
_refine_ls_number_restraints 0
_refine_ls_restrained_S_all 1.031
_refine_ls_R_factor_all 0.0851
_refine_ls_R_factor_gt 0.0524
_refine_ls_shift/su_max 0.000
_refine_ls_shift/su_mean 0.000
_refine_ls_structure_factor_coef Fsqd
_refine_ls_weighting_details 'calc w=1/[\s^2^(Fo^2^)+(0.0406P)^2^+0.0512P] where P=(Fo^2^+2Fc^2^)/3'
_refine_ls_weighting_scheme calc
_refine_ls_wR_factor_gt 0.0993
_refine_ls_wR_factor_ref 0.1098
_reflns_number_gt 4311
_reflns_number_total 6059
_reflns_threshold_expression >2sigma(I)
_cod_data_source_file ja511722a_si_002.cif
_cod_data_source_block lb-130911a
_cod_depositor_comments
;
The following automatic conversions were performed:

'_symmetry_cell_setting' value 'Monoclinic' changed to 'monoclinic'
according to
/home/saulius/struct/COD-crude-data--automatic-downloads/rss-feeds/ACS/lib/dictionaries/cif_core.dic
dictionary named 'cif_core.dic' version 2.4.2 from 2011-04-26.

Automatic conversion script
Id: cif_fix_values 2935 2014-11-11 08:27:57Z andrius 

The following automatic conversions were performed:

'_exptl_crystal_density_meas' value 'not measured' was changed to '?'
- the value is perceived as not measured.

Automatic conversion script
Id: cif_fix_values 3008 2015-01-20 13:52:24Z robertas 

 Adding full bibliography for 4123185--4123188.cif.
;
_cod_original_cell_volume 3085.0(3)
_cod_original_sg_symbol_H-M P2/c
_cod_database_code 4123187

loop_
_symmetry_equiv_pos_as_xyz
'x, y, z'
'-x, y, -z+1/2'
'-x, -y, -z'
'x, -y, z-1/2'

loop_
_atom_site_label
_atom_site_type_symbol
_atom_site_fract_x
_atom_site_fract_y
_atom_site_fract_z
_atom_site_U_iso_or_equiv
_atom_site_adp_type
_atom_site_occupancy
_atom_site_symmetry_multiplicity
_atom_site_calc_flag
_atom_site_refinement_flags
Cu1 Cu 0.53970(3) 0.78142(3) 0.38634(3) 0.02707(15) Uani 1 1 d .
Cu2 Cu 0.5000 0.66479(5) 0.2500 0.02904(19) Uani 1 2 d S
Cu3 Cu 0.5000 0.89428(5) 0.2500 0.02652(18) Uani 1 2 d S
S1 S 0.41802(6) 0.86981(7) 0.34557(6) 0.0227(2) Uani 1 1 d .
S2 S 0.64173(7) 0.69064(7) 0.36847(7) 0.0271(2) Uani 1 1 d .
Al1 Al 0.31605(7) 0.77917(8) 0.23155(7) 0.0180(2) Uani 1 1 d .
N1 N 0.20712(19) 0.8442(2) 0.1435(2) 0.0200(7) Uani 1 1 d .
N2 N 0.25362(19) 0.7169(2) 0.3046(2) 0.0191(7) Uani 1 1 d .
C1 C 0.0591(3) 0.9254(3) 0.1182(3) 0.0367(11) Uani 1 1 d .
H1A H 0.0626 0.9391 0.0519 0.055 Uiso 1 1 calc R
H1B H 0.0676 0.9776 0.1590 0.055 Uiso 1 1 calc R
H1C H -0.0035 0.9002 0.1058 0.055 Uiso 1 1 calc R
C2 C 0.1380(2) 0.8622(3) 0.1769(3) 0.0228(9) Uani 1 1 d .
C3 C 0.1313(2) 0.8241(3) 0.2623(3) 0.0237(9) Uani 1 1 d .
H3A H 0.0893 0.8509 0.2883 0.028 Uiso 1 1 calc R
C4 C 0.1784(2) 0.7512(3) 0.3153(2) 0.0196(8) Uani 1 1 d .
C5 C 0.1366(3) 0.7114(3) 0.3864(3) 0.0285(9) Uani 1 1 d .
H5A H 0.1500 0.6501 0.3923 0.043 Uiso 1 1 calc R
H5B H 0.0671 0.7206 0.3579 0.043 Uiso 1 1 calc R
H5C H 0.1656 0.7378 0.4549 0.043 Uiso 1 1 calc R
C11 C 0.2009(3) 0.8758(3) 0.0441(3) 0.0303(10) Uani 1 1 d .
C12 C 0.1582(3) 0.8211(3) -0.0415(3) 0.0471(13) Uani 1 1 d .
C13 C 0.1575(5) 0.8512(5) -0.1365(3) 0.082(2) Uani 1 1 d .
H13A H 0.1300 0.8167 -0.1965 0.098 Uiso 1 1 calc R
C14 C 0.1955(5) 0.9291(5) -0.1441(4) 0.097(2) Uani 1 1 d .
H14A H 0.1947 0.9469 -0.2088 0.117 Uiso 1 1 calc R
C15 C 0.2344(4) 0.9814(4) -0.0602(4) 0.0699(17) Uani 1 1 d .
H15A H 0.2594 1.0353 -0.0675 0.084 Uiso 1 1 calc R
C16 C 0.2377(3) 0.9561(3) 0.0361(3) 0.0383(11) Uani 1 1 d .
C21 C 0.2910(2) 0.6351(3) 0.3528(3) 0.0223(9) Uani 1 1 d .
C22 C 0.3557(3) 0.6318(3) 0.4578(3) 0.0262(9) Uani 1 1 d .
C23 C 0.3903(3) 0.5522(3) 0.4991(3) 0.0353(11) Uani 1 1 d .
H23A H 0.4343 0.5482 0.5692 0.042 Uiso 1 1 calc R
C24 C 0.3624(3) 0.4788(3) 0.4406(3) 0.0389(11) Uani 1 1 d .
H24A H 0.3874 0.4252 0.4706 0.047 Uiso 1 1 calc R
C25 C 0.2984(3) 0.4830(3) 0.3391(3) 0.0381(11) Uani 1 1 d .
H25A H 0.2794 0.4321 0.2997 0.046 Uiso 1 1 calc R
C26 C 0.2611(3) 0.5608(3) 0.2932(3) 0.0252(9) Uani 1 1 d .
C121 C 0.1136(3) 0.7373(3) -0.0365(3) 0.0504(14) Uani 1 1 d .
H12A H 0.1429 0.7178 0.0370 0.061 Uiso 1 1 calc R
C122 C 0.1322(4) 0.6674(4) -0.1022(4) 0.080(2) Uani 1 1 d .
H12B H 0.2012 0.6640 -0.0859 0.121 Uiso 1 1 calc R
H12C H 0.0978 0.6809 -0.1756 0.121 Uiso 1 1 calc R
H12D H 0.1098 0.6125 -0.0871 0.121 Uiso 1 1 calc R
C123 C 0.0067(4) 0.7464(4) -0.0650(4) 0.0763(18) Uani 1 1 d .
H12E H -0.0043 0.7866 -0.0177 0.114 Uiso 1 1 calc R
H12F H -0.0204 0.6907 -0.0597 0.114 Uiso 1 1 calc R
H12G H -0.0244 0.7676 -0.1360 0.114 Uiso 1 1 calc R
C161 C 0.2768(3) 1.0194(3) 0.1221(3) 0.0357(11) Uani 1 1 d .
H16A H 0.2812 0.9911 0.1874 0.043 Uiso 1 1 calc R
C162 C 0.3780(3) 1.0511(3) 0.1375(4) 0.0612(15) Uani 1 1 d .
H16B H 0.4182 1.0023 0.1373 0.092 Uiso 1 1 calc R
H16C H 0.4069 1.0810 0.2038 0.092 Uiso 1 1 calc R
H16D H 0.3731 1.0901 0.0814 0.092 Uiso 1 1 calc R
C163 C 0.2118(3) 1.0972(3) 0.1038(4) 0.0514(13) Uani 1 1 d .
H16E H 0.1482 1.0791 0.0986 0.077 Uiso 1 1 calc R
H16F H 0.2058 1.1253 0.0395 0.077 Uiso 1 1 calc R
H16G H 0.2395 1.1370 0.1616 0.077 Uiso 1 1 calc R
C221 C 0.3870(3) 0.7080(3) 0.5295(3) 0.0306(10) Uani 1 1 d .
H22A H 0.3578 0.7603 0.4886 0.037 Uiso 1 1 calc R
C222 C 0.3528(3) 0.7009(3) 0.6185(3) 0.0401(11) Uani 1 1 d .
H22B H 0.2826 0.6980 0.5901 0.060 Uiso 1 1 calc R
H22C H 0.3744 0.7510 0.6634 0.060 Uiso 1 1 calc R
H22D H 0.3796 0.6493 0.6587 0.060 Uiso 1 1 calc R
C223 C 0.4962(3) 0.7195(3) 0.5770(3) 0.0418(12) Uani 1 1 d .
H22E H 0.5207 0.7162 0.5225 0.063 Uiso 1 1 calc R
H22F H 0.5254 0.6744 0.6279 0.063 Uiso 1 1 calc R
H22G H 0.5121 0.7752 0.6110 0.063 Uiso 1 1 calc R
C261 C 0.1862(3) 0.5622(3) 0.1829(3) 0.0338(10) Uani 1 1 d .
H26A H 0.1879 0.6202 0.1541 0.041 Uiso 1 1 calc R
C262 C 0.0855(3) 0.5490(4) 0.1806(3) 0.0563(15) Uani 1 1 d .
H26B H 0.0721 0.5933 0.2220 0.084 Uiso 1 1 calc R
H26C H 0.0818 0.4929 0.2092 0.084 Uiso 1 1 calc R
H26D H 0.0382 0.5524 0.1091 0.084 Uiso 1 1 calc R
C263 C 0.2045(3) 0.4976(3) 0.1122(3) 0.0514(14) Uani 1 1 d .
H26E H 0.2712 0.5021 0.1194 0.077 Uiso 1 1 calc R
H26F H 0.1614 0.5091 0.0404 0.077 Uiso 1 1 calc R
H26G H 0.1927 0.4400 0.1313 0.077 Uiso 1 1 calc R

loop_
_atom_site_aniso_label
_atom_site_aniso_U_11
_atom_site_aniso_U_22
_atom_site_aniso_U_33
_atom_site_aniso_U_23
_atom_site_aniso_U_13
_atom_site_aniso_U_12
Cu1 0.0254(3) 0.0302(3) 0.0273(3) 0.0027(2) 0.0121(2) 0.0037(2)
Cu2 0.0277(4) 0.0263(5) 0.0359(4) 0.000 0.0155(3) 0.000
Cu3 0.0271(4) 0.0263(5) 0.0294(4) 0.000 0.0145(3) 0.000
S1 0.0221(5) 0.0232(6) 0.0240(5) -0.0042(4) 0.0106(4) -0.0012(4)
S2 0.0247(5) 0.0299(7) 0.0306(5) 0.0124(4) 0.0150(4) 0.0069(4)
Al1 0.0177(5) 0.0186(7) 0.0182(5) -0.0004(4) 0.0076(4) 0.0009(5)
N1 0.0244(16) 0.016(2) 0.0188(15) 0.0043(12) 0.0080(13) 0.0016(14)
N2 0.0197(15) 0.0168(19) 0.0219(16) 0.0011(13) 0.0093(13) 0.0024(14)
C1 0.026(2) 0.040(3) 0.038(2) 0.011(2) 0.0064(19) 0.011(2)
C2 0.0152(18) 0.022(3) 0.026(2) 0.0011(16) 0.0024(16) 0.0014(17)
C3 0.0169(18) 0.029(3) 0.029(2) -0.0009(17) 0.0129(16) 0.0028(17)
C4 0.0170(18) 0.021(2) 0.0212(19) -0.0010(15) 0.0082(15) -0.0023(16)
C5 0.029(2) 0.027(3) 0.037(2) 0.0058(18) 0.0222(18) 0.0010(19)
C11 0.033(2) 0.036(3) 0.020(2) 0.0087(18) 0.0095(18) 0.013(2)
C12 0.064(3) 0.046(4) 0.022(2) 0.001(2) 0.008(2) 0.011(3)
C13 0.136(6) 0.078(5) 0.023(3) 0.001(3) 0.023(3) 0.010(4)
C14 0.170(7) 0.090(7) 0.050(4) 0.022(4) 0.062(4) -0.007(5)
C15 0.114(5) 0.055(5) 0.053(3) 0.022(3) 0.048(3) 0.000(4)
C16 0.048(3) 0.039(3) 0.030(2) 0.016(2) 0.017(2) 0.010(2)
C21 0.0217(19) 0.019(2) 0.030(2) 0.0054(17) 0.0152(17) 0.0042(17)
C22 0.029(2) 0.025(3) 0.030(2) 0.0072(17) 0.0174(18) 0.0034(18)
C23 0.036(2) 0.039(3) 0.033(2) 0.014(2) 0.0165(19) 0.013(2)
C24 0.048(3) 0.024(3) 0.053(3) 0.014(2) 0.028(2) 0.012(2)
C25 0.050(3) 0.025(3) 0.053(3) 0.001(2) 0.034(2) 0.001(2)
C26 0.027(2) 0.021(3) 0.033(2) 0.0003(17) 0.0176(18) 0.0001(18)
C121 0.058(3) 0.043(4) 0.028(2) -0.008(2) -0.006(2) 0.004(3)
C122 0.086(4) 0.069(5) 0.049(3) -0.020(3) -0.013(3) 0.022(4)
C123 0.071(4) 0.073(5) 0.066(4) -0.017(3) 0.007(3) -0.010(3)
C161 0.031(2) 0.029(3) 0.045(3) 0.018(2) 0.014(2) 0.002(2)
C162 0.041(3) 0.036(4) 0.100(4) 0.031(3) 0.022(3) 0.008(2)
C163 0.048(3) 0.037(3) 0.071(3) 0.016(3) 0.025(3) 0.007(2)
C221 0.038(2) 0.027(3) 0.024(2) 0.0069(17) 0.0089(18) 0.0074(19)
C222 0.055(3) 0.037(3) 0.030(2) 0.0072(19) 0.018(2) 0.009(2)
C223 0.040(2) 0.052(4) 0.028(2) 0.006(2) 0.008(2) 0.000(2)
C261 0.037(2) 0.024(3) 0.044(2) -0.0052(19) 0.020(2) -0.007(2)
C262 0.036(3) 0.069(4) 0.059(3) -0.016(3) 0.015(2) -0.005(3)
C263 0.057(3) 0.048(4) 0.053(3) -0.017(2) 0.027(3) -0.005(3)

loop_
_atom_type_symbol
_atom_type_description
_atom_type_scat_dispersion_real
_atom_type_scat_dispersion_imag
_atom_type_scat_source
C C 0.0033 0.0016 'International Tables Vol C Tables 4.2.6.8 and 6.1.1.4'
H H 0.0000 0.0000 'International Tables Vol C Tables 4.2.6.8 and 6.1.1.4'
N N 0.0061 0.0033 'International Tables Vol C Tables 4.2.6.8 and 6.1.1.4'
Al Al 0.0645 0.0514 'International Tables Vol C Tables 4.2.6.8 and 6.1.1.4'
S S 0.1246 0.1234 'International Tables Vol C Tables 4.2.6.8 and 6.1.1.4'
Cu Cu 0.3201 1.2651 'International Tables Vol C Tables 4.2.6.8 and 6.1.1.4'

loop_
_geom_angle_atom_site_label_1
_geom_angle_atom_site_label_2
_geom_angle_atom_site_label_3
_geom_angle
_geom_angle_site_symmetry_1
_geom_angle_site_symmetry_3
S2 Cu1 S1 160.04(4) . .
S2 Cu1 Cu3 109.72(3) . .
S1 Cu1 Cu3 55.34(3) . .
S2 Cu1 Cu2 54.06(3) . .
S1 Cu1 Cu2 109.46(3) . .
Cu3 Cu1 Cu2 90.90(2) . .
S2 Cu2 S2 158.52(7) . 2_655
S2 Cu2 Cu1 54.60(3) . .
S2 Cu2 Cu1 108.16(4) 2_655 .
S2 Cu2 Cu1 108.16(4) . 2_655
S2 Cu2 Cu1 54.60(3) 2_655 2_655
Cu1 Cu2 Cu1 88.15(3) . 2_655
S1 Cu3 S1 159.91(7) 2_655 .
S1 Cu3 Cu1 55.21(3) 2_655 2_655
S1 Cu3 Cu1 108.90(4) . 2_655
S1 Cu3 Cu1 108.90(4) 2_655 .
S1 Cu3 Cu1 55.21(3) . .
Cu1 Cu3 Cu1 90.04(3) 2_655 .
Cu1 S1 Cu3 69.46(3) . .
Cu1 S1 Al1 93.29(5) . .
Cu3 S1 Al1 93.97(4) . .
Cu2 S2 Cu1 71.35(3) . .
Cu2 S2 Al1 94.29(4) . 2_655
Cu1 S2 Al1 93.49(5) . 2_655
N2 Al1 N1 97.79(13) . .
N2 Al1 S1 106.61(10) . .
N1 Al1 S1 107.41(11) . .
N2 Al1 S2 110.25(11) . 2_655
N1 Al1 S2 108.04(10) . 2_655
S1 Al1 S2 123.66(6) . 2_655
C2 N1 C11 120.4(3) . .
C2 N1 Al1 118.6(2) . .
C11 N1 Al1 121.0(2) . .
C4 N2 C21 119.9(3) . .
C4 N2 Al1 119.0(3) . .
C21 N2 Al1 121.0(2) . .
C2 C1 H1A 109.5 . .
C2 C1 H1B 109.5 . .
H1A C1 H1B 109.5 . .
C2 C1 H1C 109.5 . .
H1A C1 H1C 109.5 . .
H1B C1 H1C 109.5 . .
N1 C2 C3 123.5(3) . .
N1 C2 C1 120.2(3) . .
C3 C2 C1 116.2(3) . .
C2 C3 C4 128.4(3) . .
C2 C3 H3A 115.8 . .
C4 C3 H3A 115.8 . .
N2 C4 C3 123.6(3) . .
N2 C4 C5 120.9(3) . .
C3 C4 C5 115.5(3) . .
C4 C5 H5A 109.5 . .
C4 C5 H5B 109.5 . .
H5A C5 H5B 109.5 . .
C4 C5 H5C 109.5 . .
H5A C5 H5C 109.5 . .
H5B C5 H5C 109.5 . .
C16 C11 C12 122.7(4) . .
C16 C11 N1 120.6(4) . .
C12 C11 N1 116.7(4) . .
C11 C12 C13 115.8(5) . .
C11 C12 C121 123.9(4) . .
C13 C12 C121 120.3(5) . .
C14 C13 C12 121.6(5) . .
C14 C13 H13A 119.2 . .
C12 C13 H13A 119.2 . .
C15 C14 C13 121.2(5) . .
C15 C14 H14A 119.4 . .
C13 C14 H14A 119.4 . .
C14 C15 C16 120.5(6) . .
C14 C15 H15A 119.7 . .
C16 C15 H15A 119.7 . .
C15 C16 C11 118.2(4) . .
C15 C16 C161 116.7(5) . .
C11 C16 C161 125.0(3) . .
C26 C21 C22 121.4(4) . .
C26 C21 N2 118.6(3) . .
C22 C21 N2 120.0(3) . .
C23 C22 C21 117.5(4) . .
C23 C22 C221 117.6(4) . .
C21 C22 C221 124.9(4) . .
C24 C23 C22 121.5(4) . .
C24 C23 H23A 119.2 . .
C22 C23 H23A 119.2 . .
C25 C24 C23 120.3(4) . .
C25 C24 H24A 119.9 . .
C23 C24 H24A 119.9 . .
C24 C25 C26 121.0(4) . .
C24 C25 H25A 119.5 . .
C26 C25 H25A 119.5 . .
C25 C26 C21 118.3(4) . .
C25 C26 C261 119.3(4) . .
C21 C26 C261 122.3(4) . .
C12 C121 C123 111.3(4) . .
C12 C121 C122 113.9(5) . .
C123 C121 C122 110.0(4) . .
C12 C121 H12A 107.1 . .
C123 C121 H12A 107.1 . .
C122 C121 H12A 107.1 . .
C121 C122 H12B 109.5 . .
C121 C122 H12C 109.5 . .
H12B C122 H12C 109.5 . .
C121 C122 H12D 109.5 . .
H12B C122 H12D 109.5 . .
H12C C122 H12D 109.5 . .
C121 C123 H12E 109.5 . .
C121 C123 H12F 109.5 . .
H12E C123 H12F 109.5 . .
C121 C123 H12G 109.5 . .
H12E C123 H12G 109.5 . .
H12F C123 H12G 109.5 . .
C16 C161 C163 111.8(3) . .
C16 C161 C162 112.4(4) . .
C163 C161 C162 107.9(4) . .
C16 C161 H16A 108.2 . .
C163 C161 H16A 108.2 . .
C162 C161 H16A 108.2 . .
C161 C162 H16B 109.5 . .
C161 C162 H16C 109.5 . .
H16B C162 H16C 109.5 . .
C161 C162 H16D 109.5 . .
H16B C162 H16D 109.5 . .
H16C C162 H16D 109.5 . .
C161 C163 H16E 109.5 . .
C161 C163 H16F 109.5 . .
H16E C163 H16F 109.5 . .
C161 C163 H16G 109.5 . .
H16E C163 H16G 109.5 . .
H16F C163 H16G 109.5 . .
C22 C221 C223 112.6(3) . .
C22 C221 C222 111.6(3) . .
C223 C221 C222 107.9(3) . .
C22 C221 H22A 108.2 . .
C223 C221 H22A 108.2 . .
C222 C221 H22A 108.2 . .
C221 C222 H22B 109.5 . .
C221 C222 H22C 109.5 . .
H22B C222 H22C 109.5 . .
C221 C222 H22D 109.5 . .
H22B C222 H22D 109.5 . .
H22C C222 H22D 109.5 . .
C221 C223 H22E 109.5 . .
C221 C223 H22F 109.5 . .
H22E C223 H22F 109.5 . .
C221 C223 H22G 109.5 . .
H22E C223 H22G 109.5 . .
H22F C223 H22G 109.5 . .
C26 C261 C263 113.8(4) . .
C26 C261 C262 110.8(3) . .
C263 C261 C262 109.6(4) . .
C26 C261 H26A 107.4 . .
C263 C261 H26A 107.4 . .
C262 C261 H26A 107.4 . .
C261 C262 H26B 109.5 . .
C261 C262 H26C 109.5 . .
H26B C262 H26C 109.5 . .
C261 C262 H26D 109.5 . .
H26B C262 H26D 109.5 . .
H26C C262 H26D 109.5 . .
C261 C263 H26E 109.5 . .
C261 C263 H26F 109.5 . .
H26E C263 H26F 109.5 . .
C261 C263 H26G 109.5 . .
H26E C263 H26G 109.5 . .
H26F C263 H26G 109.5 . .

loop_
_geom_bond_atom_site_label_1
_geom_bond_atom_site_label_2
_geom_bond_distance
_geom_bond_site_symmetry_2
Cu1 S2 2.1916(11) .
Cu1 S1 2.1971(11) .
Cu1 Cu3 2.5053(7) .
Cu1 Cu2 2.5476(7) .
Cu2 S2 2.1768(10) .
Cu2 S2 2.1768(10) 2_655
Cu2 Cu1 2.5476(7) 2_655
Cu3 S1 2.2006(9) 2_655
Cu3 S1 2.2006(9) .
Cu3 Cu1 2.5053(7) 2_655
S1 Al1 2.2435(14) .
S2 Al1 2.2465(14) 2_655
Al1 N2 1.920(3) .
Al1 N1 1.922(3) .
Al1 S2 2.2465(14) 2_655
N1 C2 1.340(4) .
N1 C11 1.453(4) .
N2 C4 1.325(4) .
N2 C21 1.457(5) .
C1 C2 1.522(5) .
C1 H1A 0.9800 .
C1 H1B 0.9800 .
C1 H1C 0.9800 .
C2 C3 1.384(5) .
C3 C4 1.398(5) .
C3 H3A 0.9500 .
C4 C5 1.517(5) .
C5 H5A 0.9800 .
C5 H5B 0.9800 .
C5 H5C 0.9800 .
C11 C16 1.401(6) .
C11 C12 1.412(6) .
C12 C13 1.416(6) .
C12 C121 1.494(7) .
C13 C14 1.374(9) .
C13 H13A 0.9500 .
C14 C15 1.367(8) .
C14 H14A 0.9500 .
C15 C16 1.396(6) .
C15 H15A 0.9500 .
C16 C161 1.497(6) .
C21 C26 1.403(5) .
C21 C22 1.417(5) .
C22 C23 1.390(6) .
C22 C221 1.516(6) .
C23 C24 1.381(6) .
C23 H23A 0.9500 .
C24 C25 1.377(5) .
C24 H24A 0.9500 .
C25 C26 1.393(6) .
C25 H25A 0.9500 .
C26 C261 1.520(5) .
C121 C123 1.516(7) .
C121 C122 1.534(7) .
C121 H12A 1.0000 .
C122 H12B 0.9800 .
C122 H12C 0.9800 .
C122 H12D 0.9800 .
C123 H12E 0.9800 .
C123 H12F 0.9800 .
C123 H12G 0.9800 .
C161 C163 1.526(6) .
C161 C162 1.546(6) .
C161 H16A 1.0000 .
C162 H16B 0.9800 .
C162 H16C 0.9800 .
C162 H16D 0.9800 .
C163 H16E 0.9800 .
C163 H16F 0.9800 .
C163 H16G 0.9800 .
C221 C223 1.532(5) .
C221 C222 1.541(5) .
C221 H22A 1.0000 .
C222 H22B 0.9800 .
C222 H22C 0.9800 .
C222 H22D 0.9800 .
C223 H22E 0.9800 .
C223 H22F 0.9800 .
C223 H22G 0.9800 .
C261 C263 1.523(6) .
C261 C262 1.531(5) .
C261 H26A 1.0000 .
C262 H26B 0.9800 .
C262 H26C 0.9800 .
C262 H26D 0.9800 .
C263 H26E 0.9800 .
C263 H26F 0.9800 .
C263 H26G 0.9800 .
